data_1522397
loop_
_publ_author_name
'Lueken, H.'
'Scheins, W.'
'Handrick, K.'

_publ_section_title
;
 Magnetismus von Europium-Clustern in intermetallischen Verbindungen mit
 Mg. Teil 2. Ueber den Einfluss von Aluminium auf die intra- und
 intercluster Wechselwirkungen in Eu (Mg1-x Alx)5.3
;
_journal_name_full 'Journal of Alloys Compd.'
_journal_page_first 271
_journal_page_last 280
_journal_volume 183
_journal_year 1992
_chemical_formula_sum 'Al1.04 Eu2 Mg9.36'
_space_group_IT_number 194
_symmetry_space_group_name_Hall '-P 6c 2c'
_symmetry_space_group_name_H-M 'P 63/m m c'
_cell_angle_alpha 90
_cell_angle_beta 90
_cell_angle_gamma 120
_cell_formula_units_Z 3
_cell_length_a 10.212
_cell_length_b 10.212
_cell_length_c 10.509
_cell_volume 949.104
_citation_journal_id_ASTM JALCEU
_cod_data_source_file Lueken_JALCEU_1992_1216.cif
_cod_data_source_block Al1.04Eu2Mg9.36
_cod_original_cell_volume 949.1036
_cod_database_code 1522397

loop_
_symmetry_equiv_pos_as_xyz
x,y,z
x-y,x,z+1/2
-y,x-y,z
-x,-y,z+1/2
-x+y,-x,z
y,-x+y,z+1/2
-y,-x,-z+1/2
x-y,-y,-z
x,x-y,-z+1/2
y,x,-z
-x+y,y,-z+1/2
-x,-x+y,-z
-x,-y,-z
-x+y,-x,-z-1/2
y,-x+y,-z
x,y,-z-1/2
x-y,x,-z
-y,x-y,-z-1/2
y,x,z-1/2
-x+y,y,z
-x,-x+y,z-1/2
-y,-x,z
x-y,-y,z-1/2
x,x-y,z

loop_
_atom_site_label
_atom_site_type_symbol
_atom_site_fract_x
_atom_site_fract_y
_atom_site_fract_z
_atom_site_occupancy
_atom_site_U_iso_or_equiv
Al7 Al 0.83905 0.6781 0.0887 0.1 0.0
Al4 Al 0.3333 0.6667 0.0006 0.1 0.0
Mg6 Mg 0.5674 0.1348 0.25 0.9 0.0
Mg1 Mg 0 0 0 0.36 0.0
Al2 Al 0 0 0.25 0.077 0.0
Eu1 Eu 0.19601 0.39202 0.25 1 0.0
Al6 Al 0.5674 0.1348 0.25 0.1 0.0
Mg2 Mg 0 0 0.25 0.693 0.0
Mg4 Mg 0.3333 0.6667 0.0006 0.9 0.0
Mg7 Mg 0.83905 0.6781 0.0887 0.9 0.0
Al3 Al 0 0 0.092 0.026 0.0
Al5 Al 0.5 0 0 0.1 0.0
Mg5 Mg 0.5 0 0 0.9 0.0
Mg3 Mg 0 0 0.092 0.234 0.0
Al1 Al 0 0 0 0.04 0.0
